data_4114253
loop_
_publ_author_name
'Anindya Ghosh'
'Alexander D. Ryabov'
'Sherry M. Mayer'
'David C. Horner'
'Duane E. Prasuhn'
'Sayam Sen Gupta'
'Leonard Vuocolo'
'Caleb Culver'
'Michael P. Hendrich'
'Cliffton E. F. Rickard'
'Richard E. Norman'
'Colin P. Horwitz'
'Terrence J. Collins'

_publ_section_title
;
 Understanding the Mechanism of H+-Induced Demetalation as a Design
 Strategy for Robust Iron(III) Peroxide-Activating Catalysts
;
_journal_name_full 'Journal of the American Chemical Society'
_journal_page_first 12378
_journal_page_last 12379
_journal_paper_doi 10.1021/ja0367344
_journal_volume 125
_journal_year 2003
_chemical_formula_sum 'C35 H62 Cl3 Fe N6 O5'
_chemical_formula_weight 809.12
_space_group_IT_number 14
_symmetry_cell_setting monoclinic
_symmetry_Int_Tables_number 14
_symmetry_space_group_name_Hall '-P 2yn'
_symmetry_space_group_name_H-M 'P 1 21/n 1'
_cell_angle_alpha 90
_cell_angle_beta 95
_cell_angle_gamma 90
_cell_formula_units_Z 4
_cell_length_a 9.793(7)
_cell_length_b 16.613(6)
_cell_length_c 25.393(3)
_cell_measurement_reflns_used 25
_cell_measurement_temperature 294.2
_cell_measurement_theta_max 20.6
_cell_measurement_theta_min 17.2
_cell_volume 4115(3)
_computing_cell_refinement 'MSC/AFC Diffractometer Control'
_computing_data_collection 'MSC/AFC Diffractometer Control'
_computing_data_reduction 'teXsan for Windows (MSC, 1997)'
_computing_publication_material 'teXsan for Windows (MSC, 1997)'
_computing_structure_refinement 'teXsan for Windows (MSC, 1997)'
_computing_structure_solution
;
SIR97 (Altomare, et. al. 1997)
;
_diffrn_ambient_temperature 294.2
_diffrn_measurement_device AFC7R
_diffrn_measurement_method \w-2\q
_diffrn_orient_matrix_UB_11 -0.03774
_diffrn_orient_matrix_UB_12 0.04344
_diffrn_orient_matrix_UB_13 0.02173
_diffrn_orient_matrix_UB_21 -0.03212
_diffrn_orient_matrix_UB_22 0.02995
_diffrn_orient_matrix_UB_23 -0.03302
_diffrn_orient_matrix_UB_31 -0.08980
_diffrn_orient_matrix_UB_32 -0.02897
_diffrn_orient_matrix_UB_33 -0.00156
_diffrn_radiation_detector 'scintillation counter'
_diffrn_radiation_monochromator graphite
_diffrn_radiation_source 'X-ray tube'
_diffrn_radiation_type 'Mo K\a'
_diffrn_radiation_wavelength 0.7107
_diffrn_reflns_av_R_equivalents 0.25980
_diffrn_reflns_av_sigmaI/netI 0.130
_diffrn_reflns_limit_h_max 13
_diffrn_reflns_limit_h_min 0
_diffrn_reflns_limit_k_max 22
_diffrn_reflns_limit_k_min 0
_diffrn_reflns_limit_l_max 33
_diffrn_reflns_limit_l_min -33
_diffrn_reflns_number 15236
_diffrn_reflns_reduction_process 'Lp corrections applied'
_diffrn_reflns_theta_max 32.50
_diffrn_reflns_theta_min 1.61
_diffrn_standards_decay_% 5.60
_diffrn_standards_interval_count 150
_diffrn_standards_number 3
_exptl_absorpt_coefficient_mu 0.607
_exptl_absorpt_correction_T_max 1.000
_exptl_absorpt_correction_T_min 0.902
_exptl_absorpt_correction_type
;
\y scans (North,Phillips & Matthews, 1968)
;
_exptl_crystal_colour orange/red
_exptl_crystal_density_diffrn 1.307
_exptl_crystal_description 'regular prism'
_exptl_crystal_F_000 1724.00
_exptl_crystal_size_max 0.80
_exptl_crystal_size_mid 0.40
_exptl_crystal_size_min 0.30
_refine_diff_density_max 1.62
_refine_diff_density_min -2.24
_refine_ls_extinction_coef 0.00000042(6)
_refine_ls_extinction_expression 'equ(3) Acta Cryst.(1968) A24, p213.'
_refine_ls_extinction_method 'Zachariasen (1967)'
_refine_ls_goodness_of_fit_all 4.238
_refine_ls_goodness_of_fit_ref 2.420
_refine_ls_hydrogen_treatment noref
_refine_ls_matrix_type full
_refine_ls_number_constraints 0
_refine_ls_number_parameters 452
_refine_ls_number_reflns 5604
_refine_ls_number_restraints 0
_refine_ls_R_factor_all 0.2128
_refine_ls_R_factor_gt 0.0890
_refine_ls_shift/su_max 0.0300
_refine_ls_shift/su_mean 0.0012
_refine_ls_structure_factor_coef F
_refine_ls_weighting_details 'w = 1/[\s^2^(Fo) + 0.00090|Fo|^2^]'
_refine_ls_weighting_scheme sigma
_refine_ls_wR_factor_all 0.3310
_refine_ls_wR_factor_ref 0.1170
_reflns_number_gt 5604
_reflns_number_total 14548
_reflns_threshold_expression I>3.00\s(I)
_cod_data_source_file ja0367344si20030807_062936.cif
_cod_data_source_block '_Lenny's_First_Crystal____'
_cod_original_cell_volume 4112.7(25)
_cod_original_sg_symbol_H-M 'P 21/n '
_cod_original_formula_sum 'C35 H62 Cl3 Fe N6 O5 '
_cod_database_code 4114253

loop_
_symmetry_equiv_pos_as_xyz
'   +x,   +y,   +z'
1/2-x,1/2+y,1/2-z
'   -x,   -y,   -z'
1/2+x,1/2-y,1/2+z

loop_
_atom_site_label
_atom_site_fract_x
_atom_site_fract_y
_atom_site_fract_z
_atom_site_U_iso_or_equiv
_atom_site_occupancy
_atom_site_adp_type
_atom_site_calc_flag
Fe(1) 0.19300(5) 0.23389(3) 0.40116(2) 0.0319(1) 1.000 Uani d
Cl(1) -0.0404(1) 0.24893(7) 0.37061(5) 0.0561(3) 1.000 Uani d
Cl(2) 0.1356(2) -0.02290(8) 0.60550(5) 0.0693(4) 1.000 Uani d
Cl(3) 0.1635(2) 0.14888(10) 0.66153(5) 0.0948(6) 1.000 Uani d
O(1) 0.2350(4) -0.0034(2) 0.4155(1) 0.069(1) 1.000 Uani d
O(2) 0.3525(4) 0.1826(2) 0.2634(1) 0.070(1) 1.000 Uani d
O(3) 0.3130(4) 0.4413(2) 0.3364(1) 0.068(1) 1.000 Uani d
O(4) 0.2484(4) 0.3705(2) 0.5306(1) 0.074(1) 1.000 Uani d
O(5) -0.1900(5) 0.3993(2) 0.6662(2) 0.091(2) 1.000 Uani d
N(1) 0.1965(3) 0.1299(2) 0.4310(1) 0.0396(9) 1.000 Uani d
N(2) 0.2745(3) 0.1825(2) 0.3449(1) 0.0384(9) 1.000 Uani d
N(3) 0.2662(3) 0.3385(2) 0.3914(1) 0.0341(8) 1.000 Uani d
N(4) 0.2015(3) 0.2648(2) 0.4735(1) 0.0374(8) 1.000 Uani d
N(5) 0.6996(4) 0.2270(2) 0.5189(2) 0.052(1) 1.000 Uani d
N(6) 0.2618(3) 0.4384(2) 0.6929(1) 0.0457(10) 1.000 Uani d
C(1) 0.2323(4) 0.0671(2) 0.4015(2) 0.042(1) 1.000 Uani d
C(2) 0.2726(4) 0.0923(2) 0.3470(2) 0.042(1) 1.000 Uani d
C(3) 0.3127(4) 0.2184(3) 0.3024(2) 0.044(1) 1.000 Uani d
C(4) 0.3056(5) 0.3124(3) 0.2969(2) 0.046(1) 1.000 Uani d
C(5) 0.2942(4) 0.3686(3) 0.3449(2) 0.044(1) 1.000 Uani d
C(6) 0.2505(4) 0.3945(2) 0.4363(2) 0.0400(10) 1.000 Uani d
C(7) 0.2340(4) 0.3426(2) 0.4857(2) 0.042(1) 1.000 Uani d
C(8) 0.1849(4) 0.2029(2) 0.5095(2) 0.0378(10) 1.000 Uani d
C(9) 0.1751(4) 0.1259(2) 0.4851(1) 0.0375(10) 1.000 Uani d
C(10) 0.1576(4) 0.0572(2) 0.5148(2) 0.045(1) 1.000 Uani d
C(11) 0.1533(5) 0.0637(3) 0.5688(2) 0.049(1) 1.000 Uani d
C(12) 0.1642(5) 0.1391(3) 0.5928(2) 0.051(1) 1.000 Uani d
C(13) 0.1797(5) 0.2088(3) 0.5634(2) 0.047(1) 1.000 Uani d
C(14) 0.1611(6) 0.0575(4) 0.3069(2) 0.070(2) 1.000 Uani d
C(15) 0.4120(6) 0.0551(3) 0.3405(2) 0.069(2) 1.000 Uani d
C(16) 0.1771(6) 0.3281(4) 0.2592(2) 0.070(2) 1.000 Uani d
C(17) 0.4344(5) 0.3393(3) 0.2705(2) 0.062(2) 1.000 Uani d
C(18) 0.1169(5) 0.4431(3) 0.4262(2) 0.051(1) 1.000 Uani d
C(19) 0.3737(5) 0.4509(3) 0.4489(2) 0.056(1) 1.000 Uani d
C(51) 0.7162(7) 0.1951(5) 0.4661(3) 0.105(3) 1.000 Uani d
C(52) 0.6168(7) 0.2441(5) 0.4215(3) 0.111(3) 1.000 Uani d
C(53) 0.5658(10) 0.2140(6) 0.5407(4) 0.164(4) 1.000 Uani d
C(54) 0.5210(8) 0.1180(6) 0.5264(6) 0.215(5) 1.000 Uani d
C(55) 0.8076(7) 0.1814(4) 0.5561(3) 0.094(2) 1.000 Uani d
C(56) 0.791(1) 0.1992(5) 0.6138(3) 0.135(4) 1.000 Uani d
C(57) 0.7341(10) 0.3176(4) 0.5264(3) 0.116(3) 1.000 Uani d
C(58) 0.8692(8) 0.3430(4) 0.5162(3) 0.093(2) 1.000 Uani d
C(61) 0.4110(5) 0.4162(4) 0.6923(2) 0.072(2) 1.000 Uani d
C(62) 0.4417(7) 0.3464(5) 0.6584(3) 0.102(3) 1.000 Uani d
C(63) 0.2028(5) 0.4614(4) 0.6372(2) 0.064(2) 1.000 Uani d
C(64) 0.2645(8) 0.5331(5) 0.6135(3) 0.099(3) 1.000 Uani d
C(65) 0.1792(5) 0.3695(4) 0.7089(2) 0.071(2) 1.000 Uani d
C(66) 0.2238(8) 0.3353(5) 0.7655(3) 0.102(3) 1.000 Uani d
C(67) 0.2529(6) 0.5109(3) 0.7288(2) 0.069(2) 1.000 Uani d
C(68) 0.1145(6) 0.5450(4) 0.7310(3) 0.087(2) 1.000 Uani d
H(1) 0.1486 0.0061 0.4981 0.054 1.000 Uiso c
H(2) 0.1865 0.2598 0.5803 0.056 1.000 Uiso c
H(3) 0.0889 0.0360 0.3251 0.084 1.000 Uiso c
H(4) 0.1260 0.0989 0.2836 0.084 1.000 Uiso c
H(5) 0.1992 0.0160 0.2871 0.084 1.000 Uiso c
H(6) 0.4564 0.0422 0.3743 0.083 1.000 Uiso c
H(7) 0.4001 0.0075 0.3198 0.083 1.000 Uiso c
H(8) 0.4665 0.0924 0.3233 0.083 1.000 Uiso c
H(9) 0.1016 0.3384 0.2792 0.084 1.000 Uiso c
H(10) 0.1920 0.3735 0.2377 0.084 1.000 Uiso c
H(11) 0.1580 0.2823 0.2374 0.084 1.000 Uiso c
H(12) 0.5053 0.3530 0.2971 0.075 1.000 Uiso c
H(13) 0.4643 0.2965 0.2496 0.075 1.000 Uiso c
H(14) 0.4124 0.3847 0.2487 0.075 1.000 Uiso c
H(15) 0.0834 0.4563 0.4590 0.062 1.000 Uiso c
H(16) 0.1343 0.4911 0.4076 0.062 1.000 Uiso c
H(17) 0.0503 0.4118 0.4057 0.062 1.000 Uiso c
H(18) 0.3903 0.4573 0.4861 0.067 1.000 Uiso c
H(19) 0.4525 0.4284 0.4354 0.067 1.000 Uiso c
H(20) 0.3543 0.5019 0.4329 0.067 1.000 Uiso c
H(21) 0.2146 0.4168 0.6147 0.077 1.000 Uiso c
H(22) 0.1076 0.4717 0.6383 0.077 1.000 Uiso c
H(23) 0.4578 0.4618 0.6803 0.086 1.000 Uiso c
H(24) 0.4458 0.4040 0.7276 0.086 1.000 Uiso c
H(25) 0.2865 0.4952 0.7636 0.083 1.000 Uiso c
H(26) 0.3100 0.5519 0.7167 0.083 1.000 Uiso c
H(27) 0.0863 0.3864 0.7081 0.085 1.000 Uiso c
H(28) 0.1862 0.3274 0.6840 0.085 1.000 Uiso c
H(29) 0.3031 0.5675 0.6409 0.118 1.000 Uiso c
H(30) 0.3343 0.5163 0.5923 0.118 1.000 Uiso c
H(31) 0.1956 0.5614 0.5921 0.118 1.000 Uiso c
H(32) 0.4186 0.2978 0.6752 0.122 1.000 Uiso c
H(33) 0.3895 0.3508 0.6251 0.122 1.000 Uiso c
H(34) 0.5367 0.3461 0.6534 0.122 1.000 Uiso c
H(35) 0.1112 0.5974 0.7160 0.104 1.000 Uiso c
H(36) 0.0490 0.5115 0.7117 0.104 1.000 Uiso c
H(37) 0.0942 0.5479 0.7668 0.104 1.000 Uiso c
H(38) 0.1466 0.3122 0.7798 0.122 1.000 Uiso c
H(39) 0.2922 0.2953 0.7631 0.122 1.000 Uiso c
H(40) 0.2597 0.3777 0.7878 0.122 1.000 Uiso c
H(41) 0.6703 0.3470 0.5034 0.139 1.000 Uiso c
H(42) 0.7221 0.3311 0.5620 0.139 1.000 Uiso c
H(43) 0.7970 0.1252 0.5501 0.112 1.000 Uiso c
H(44) 0.8967 0.1976 0.5484 0.112 1.000 Uiso c
H(45) 0.8090 0.2010 0.4588 0.126 1.000 Uiso c
H(46) 0.6922 0.1396 0.4649 0.126 1.000 Uiso c
H(47) 0.9297 0.2982 0.5192 0.111 1.000 Uiso c
H(48) 0.8665 0.3647 0.4815 0.111 1.000 Uiso c
H(49) 0.9008 0.3830 0.5411 0.111 1.000 Uiso c
H(50) 0.8511 0.1655 0.6356 0.162 1.000 Uiso c
H(51) 0.8130 0.2540 0.6212 0.162 1.000 Uiso c
H(52) 0.6990 0.1891 0.6208 0.162 1.000 Uiso c
H(53) 0.6288 0.3004 0.4269 0.133 1.000 Uiso c
H(54) 0.6401 0.2301 0.3872 0.133 1.000 Uiso c
H(55) 0.5238 0.2303 0.4247 0.133 1.000 Uiso c
H(56) 0.5748 0.2222 0.5779 0.197 1.000 Uiso c
H(57) 0.4988 0.2500 0.5246 0.197 1.000 Uiso c
H(58) 0.4249 0.1151 0.5169 0.258 1.000 Uiso c
H(59) 0.5684 0.0996 0.4977 0.258 1.000 Uiso c
H(60) 0.5444 0.0851 0.5565 0.258 1.000 Uiso c
H(61) -0.2857 0.3972 0.6797 0.039 1.000 Uiso c
H(62) -0.1727 0.4405 0.6742 0.039 1.000 Uiso c

loop_
_atom_site_aniso_label
_atom_site_aniso_U_11
_atom_site_aniso_U_22
_atom_site_aniso_U_33
_atom_site_aniso_U_12
_atom_site_aniso_U_13
_atom_site_aniso_U_23
Fe(1) 0.0356(3) 0.0335(3) 0.0253(2) -0.0004(2) -0.0044(2) -0.0003(2)
Cl(1) 0.0399(6) 0.0741(8) 0.0520(6) -0.0017(5) -0.0079(4) -0.0005(5)
Cl(2) 0.0968(10) 0.0579(7) 0.0540(7) 0.0028(7) 0.0115(6) 0.0228(6)
Cl(3) 0.176(2) 0.0746(10) 0.0341(6) 0.0086(10) 0.0115(8) 0.0100(6)
O(1) 0.114(3) 0.036(2) 0.056(2) 0.011(2) 0.006(2) 0.003(2)
O(2) 0.110(3) 0.057(2) 0.047(2) -0.013(2) 0.032(2) -0.011(2)
O(3) 0.115(3) 0.040(2) 0.052(2) -0.003(2) 0.021(2) 0.004(2)
O(4) 0.139(3) 0.048(2) 0.032(2) -0.016(2) -0.005(2) -0.012(1)
O(5) 0.129(4) 0.067(3) 0.082(3) 0.015(2) 0.031(3) 0.013(2)
N(1) 0.053(2) 0.032(2) 0.031(2) -0.001(1) -0.006(1) -0.001(1)
N(2) 0.042(2) 0.038(2) 0.034(2) -0.003(1) -0.001(1) -0.001(1)
N(3) 0.039(2) 0.035(2) 0.027(1) 0.001(1) -0.001(1) -0.003(1)
N(4) 0.046(2) 0.038(2) 0.027(1) 0.000(1) -0.004(1) 0.001(1)
N(5) 0.047(2) 0.046(2) 0.065(3) 0.008(2) 0.012(2) 0.006(2)
N(6) 0.041(2) 0.057(2) 0.037(2) -0.004(2) -0.005(1) -0.007(2)
C(1) 0.052(2) 0.036(2) 0.035(2) 0.003(2) -0.007(2) -0.002(2)
C(2) 0.050(2) 0.038(2) 0.038(2) -0.002(2) 0.003(2) -0.010(2)
C(3) 0.046(2) 0.049(3) 0.036(2) -0.005(2) 0.004(2) -0.007(2)
C(4) 0.057(3) 0.051(3) 0.032(2) -0.006(2) 0.005(2) -0.001(2)
C(5) 0.047(2) 0.043(2) 0.041(2) 0.003(2) 0.000(2) -0.001(2)
C(6) 0.049(2) 0.036(2) 0.034(2) -0.001(2) -0.004(2) -0.005(2)
C(7) 0.054(3) 0.040(2) 0.030(2) 0.004(2) -0.009(2) -0.005(2)
C(8) 0.040(2) 0.040(2) 0.032(2) 0.005(2) -0.002(2) 0.004(2)
C(9) 0.038(2) 0.045(2) 0.029(2) 0.003(2) -0.005(1) 0.000(2)
C(10) 0.049(2) 0.037(2) 0.049(2) -0.003(2) 0.003(2) 0.004(2)
C(11) 0.056(3) 0.052(3) 0.037(2) 0.001(2) -0.000(2) 0.016(2)
C(12) 0.071(3) 0.052(3) 0.029(2) 0.011(2) 0.001(2) 0.005(2)
C(13) 0.062(3) 0.046(2) 0.031(2) 0.006(2) -0.004(2) 0.001(2)
C(14) 0.090(4) 0.083(4) 0.036(2) -0.033(3) -0.006(2) -0.006(2)
C(15) 0.075(4) 0.058(3) 0.079(4) 0.012(3) 0.028(3) 0.002(3)
C(16) 0.071(3) 0.081(4) 0.055(3) 0.003(3) -0.015(2) 0.010(3)
C(17) 0.072(3) 0.052(3) 0.068(3) -0.007(2) 0.032(3) -0.002(2)
C(18) 0.056(3) 0.045(2) 0.052(3) 0.009(2) 0.002(2) 0.006(2)
C(19) 0.061(3) 0.048(3) 0.056(3) -0.010(2) -0.004(2) -0.011(2)
C(51) 0.066(4) 0.127(6) 0.120(6) 0.006(4) -0.004(4) -0.042(5)
C(52) 0.073(4) 0.147(7) 0.104(6) -0.010(4) -0.035(4) 0.021(5)
C(53) 0.138(7) 0.165(9) 0.21(1) 0.092(7) 0.111(8) 0.110(8)
C(54) 0.065(5) 0.141(8) 0.42(2) -0.044(5) -0.064(7) 0.17(1)
C(55) 0.098(5) 0.064(4) 0.115(6) 0.007(3) -0.010(4) 0.016(4)
C(56) 0.26(1) 0.098(6) 0.042(4) 0.007(6) -0.004(5) 0.009(4)
C(57) 0.187(9) 0.066(4) 0.092(5) 0.025(5) -0.000(5) 0.003(4)
C(58) 0.102(5) 0.052(3) 0.124(6) -0.030(3) 0.006(4) 0.003(3)
C(61) 0.044(3) 0.104(4) 0.064(3) 0.004(3) -0.014(2) -0.003(3)
C(62) 0.070(4) 0.128(6) 0.104(6) 0.042(4) -0.011(4) -0.030(5)
C(63) 0.067(3) 0.084(4) 0.039(2) 0.018(3) -0.007(2) -0.001(2)
C(64) 0.120(6) 0.104(5) 0.073(4) 0.008(4) 0.013(4) 0.026(4)
C(65) 0.055(3) 0.072(4) 0.082(4) -0.008(3) -0.010(3) 0.007(3)
C(66) 0.117(6) 0.100(5) 0.088(5) -0.005(4) -0.003(4) 0.038(4)
C(67) 0.080(4) 0.071(3) 0.055(3) -0.016(3) 0.002(3) -0.019(3)
C(68) 0.075(4) 0.093(4) 0.095(5) 0.009(3) 0.019(3) -0.033(4)

loop_
_atom_type_symbol
_atom_type_oxidation_number
_atom_type_number_in_cell
_atom_type_scat_dispersion_real
_atom_type_scat_dispersion_imag
_atom_type_scat_source
C 0 140 0.002 0.002
;International Tables for Crystallography
(1992, Vol. C, Table 6.1.1.2)
;
H 0 248 0.000 0.000
;International Tables for Crystallography
(1992, Vol. C, Table 6.1.1.2)
;
O 0 20 0.008 0.006
;International Tables for Crystallography
(1992, Vol. C, Table 6.1.1.2)
;
N 0 24 0.004 0.003
;International Tables for Crystallography
(1992, Vol. C, Table 6.1.1.2)
;
Fe 0 4 0.301 0.845
;International Tables for Crystallography
(1992, Vol. C, Tables 4.2.6.8 and 6.1.1.1)
;
Cl 0 12 0.132 0.159
;International Tables for Crystallography
(1992, Vol. C, Tables 4.2.6.8 and 6.1.1.1)
;

loop_
_geom_angle_atom_site_label_1
_geom_angle_atom_site_label_2
_geom_angle_atom_site_label_3
_geom_angle
_geom_angle_publ_flag
Cl(1) Fe(1) N(1) 102.1(2) ?
Cl(1) Fe(1) N(2) 105.2(2) ?
Cl(1) Fe(1) N(3) 103.0(2) ?
Cl(1) Fe(1) N(4) 104.0(2) ?
N(1) Fe(1) N(2) 84.1(2) ?
N(1) Fe(1) N(3) 153.5(2) ?
N(1) Fe(1) N(4) 82.0(2) ?
N(2) Fe(1) N(3) 97.0(2) ?
N(2) Fe(1) N(4) 149.6(2) ?
N(3) Fe(1) N(4) 84.0(2) ?
H(61) O(5) H(62) 97.6 no
Fe(1) N(1) C(1) 118.7(4) ?
Fe(1) N(1) C(9) 115.9(4) ?
C(1) N(1) C(9) 125.0(5) ?
Fe(1) N(2) C(2) 114.5(4) ?
Fe(1) N(2) C(3) 125.6(4) ?
C(2) N(2) C(3) 119.1(5) ?
Fe(1) N(3) C(5) 124.5(4) ?
Fe(1) N(3) C(6) 113.8(4) ?
C(5) N(3) C(6) 119.2(5) ?
Fe(1) N(4) C(7) 117.8(4) ?
Fe(1) N(4) C(8) 115.8(4) ?
C(7) N(4) C(8) 126.2(5) ?
C(51) N(5) C(53) 117.7(10) ?
C(51) N(5) C(55) 104.7(7) ?
C(51) N(5) C(57) 115.0(8) ?
C(53) N(5) C(55) 106.1(8) ?
C(53) N(5) C(57) 106.6(9) ?
C(55) N(5) C(57) 105.7(8) ?
C(61) N(6) C(63) 109.6(5) ?
C(61) N(6) C(65) 111.6(6) ?
C(61) N(6) C(67) 108.1(6) ?
C(63) N(6) C(65) 106.2(6) ?
C(63) N(6) C(67) 108.6(6) ?
C(65) N(6) C(67) 112.7(6) ?
O(1) C(1) N(1) 125.2(6) ?
O(1) C(1) C(2) 121.6(6) ?
N(1) C(1) C(2) 113.1(5) ?
N(2) C(2) C(1) 108.0(5) ?
N(2) C(2) C(14) 111.4(6) ?
N(2) C(2) C(15) 112.8(6) ?
C(1) C(2) C(14) 105.5(5) ?
C(1) C(2) C(15) 107.3(6) ?
C(14) C(2) C(15) 111.4(6) ?
O(2) C(3) N(2) 124.6(6) ?
O(2) C(3) C(4) 114.7(6) ?
N(2) C(3) C(4) 120.7(5) ?
C(3) C(4) C(5) 122.5(5) ?
C(3) C(4) C(16) 104.7(6) ?
C(3) C(4) C(17) 107.1(6) ?
C(5) C(4) C(16) 105.9(6) ?
C(5) C(4) C(17) 106.8(5) ?
C(16) C(4) C(17) 109.6(6) ?
O(3) C(5) N(3) 124.2(6) ?
O(3) C(5) C(4) 115.3(6) ?
N(3) C(5) C(4) 120.5(6) ?
N(3) C(6) C(7) 107.4(5) ?
N(3) C(6) C(18) 110.3(5) ?
N(3) C(6) C(19) 113.9(5) ?
C(7) C(6) C(18) 106.0(5) ?
C(7) C(6) C(19) 108.1(5) ?
C(18) C(6) C(19) 110.7(6) ?
O(4) C(7) N(4) 125.1(6) ?
O(4) C(7) C(6) 122.2(6) ?
N(4) C(7) C(6) 112.7(5) ?
N(4) C(8) C(9) 112.8(5) ?
N(4) C(8) C(13) 128.0(6) ?
C(9) C(8) C(13) 119.3(6) ?
N(1) C(9) C(8) 111.7(5) ?
N(1) C(9) C(10) 127.3(6) ?
C(8) C(9) C(10) 120.8(5) ?
C(9) C(10) C(11) 119.5(6) ?
C(9) C(10) H(1) 120.2 no
C(11) C(10) H(1) 120.3 no
Cl(2) C(11) C(10) 118.9(6) ?
Cl(2) C(11) C(12) 121.3(5) ?
C(10) C(11) C(12) 119.8(6) ?
Cl(3) C(12) C(11) 120.7(5) ?
Cl(3) C(12) C(13) 117.8(5) ?
C(11) C(12) C(13) 121.4(6) ?
C(8) C(13) C(12) 119.3(6) ?
C(8) C(13) H(2) 120.4 no
C(12) C(13) H(2) 120.4 no
C(2) C(14) H(3) 109.5 no
C(2) C(14) H(4) 109.5 no
C(2) C(14) H(5) 109.5 no
H(3) C(14) H(4) 109.5 no
H(3) C(14) H(5) 109.5 no
H(4) C(14) H(5) 109.5 no
C(2) C(15) H(6) 109.5 no
C(2) C(15) H(7) 109.5 no
C(2) C(15) H(8) 109.5 no
H(6) C(15) H(7) 109.5 no
H(6) C(15) H(8) 109.5 no
H(7) C(15) H(8) 109.5 no
C(4) C(16) H(9) 109.5 no
C(4) C(16) H(10) 109.5 no
C(4) C(16) H(11) 109.5 no
H(9) C(16) H(10) 109.5 no
H(9) C(16) H(11) 109.5 no
H(10) C(16) H(11) 109.5 no
C(4) C(17) H(12) 109.5 no
C(4) C(17) H(13) 109.5 no
C(4) C(17) H(14) 109.5 no
H(12) C(17) H(13) 109.5 no
H(12) C(17) H(14) 109.5 no
H(13) C(17) H(14) 109.5 no
C(6) C(18) H(15) 109.5 no
C(6) C(18) H(16) 109.5 no
C(6) C(18) H(17) 109.5 no
H(15) C(18) H(16) 109.5 no
H(15) C(18) H(17) 109.5 no
H(16) C(18) H(17) 109.5 no
C(6) C(19) H(18) 109.5 no
C(6) C(19) H(19) 109.5 no
C(6) C(19) H(20) 109.5 no
H(18) C(19) H(19) 109.5 no
H(18) C(19) H(20) 109.5 no
H(19) C(19) H(20) 109.5 no
N(5) C(51) C(52) 110.0(9) ?
N(5) C(51) H(45) 109.4 no
N(5) C(51) H(46) 109.3 no
C(52) C(51) H(45) 109.4 no
C(52) C(51) H(46) 109.3 no
H(45) C(51) H(46) 109.4 no
C(51) C(52) H(53) 109.4 no
C(51) C(52) H(54) 109.5 no
C(51) C(52) H(55) 109.5 no
H(53) C(52) H(54) 109.5 no
H(53) C(52) H(55) 109.5 no
H(54) C(52) H(55) 109.5 no
N(5) C(53) C(54) 106.2(11) ?
N(5) C(53) H(56) 110.3 no
N(5) C(53) H(57) 110.3 no
C(54) C(53) H(56) 110.3 no
C(54) C(53) H(57) 110.3 no
H(56) C(53) H(57) 109.4 no
C(53) C(54) H(58) 109.4 no
C(53) C(54) H(59) 109.5 no
C(53) C(54) H(60) 109.5 no
H(58) C(54) H(59) 109.5 no
H(58) C(54) H(60) 109.5 no
H(59) C(54) H(60) 109.5 no
N(5) C(55) C(56) 111.5(9) ?
N(5) C(55) H(43) 109.0 no
N(5) C(55) H(44) 109.0 no
C(56) C(55) H(43) 109.0 no
C(56) C(55) H(44) 108.9 no
H(43) C(55) H(44) 109.5 no
C(55) C(56) H(50) 109.5 no
C(55) C(56) H(51) 109.5 no
C(55) C(56) H(52) 109.4 no
H(50) C(56) H(51) 109.5 no
H(50) C(56) H(52) 109.5 no
H(51) C(56) H(52) 109.5 no
N(5) C(57) C(58) 117.2(9) ?
N(5) C(57) H(41) 107.5 no
N(5) C(57) H(42) 107.5 no
C(58) C(57) H(41) 107.5 no
C(58) C(57) H(42) 107.5 no
H(41) C(57) H(42) 109.5 no
C(57) C(58) H(47) 109.5 no
C(57) C(58) H(48) 109.5 no
C(57) C(58) H(49) 109.4 no
H(47) C(58) H(48) 109.5 no
H(47) C(58) H(49) 109.5 no
H(48) C(58) H(49) 109.5 no
N(6) C(61) C(62) 116.3(7) ?
N(6) C(61) H(23) 107.7 no
N(6) C(61) H(24) 107.7 no
C(62) C(61) H(23) 107.7 no
C(62) C(61) H(24) 107.7 no
H(23) C(61) H(24) 109.5 no
C(61) C(62) H(32) 109.5 no
C(61) C(62) H(33) 109.5 no
C(61) C(62) H(34) 109.5 no
H(32) C(62) H(33) 109.5 no
H(32) C(62) H(34) 109.5 no
H(33) C(62) H(34) 109.5 no
N(6) C(63) C(64) 116.2(8) ?
N(6) C(63) H(21) 107.8 no
N(6) C(63) H(22) 107.7 no
C(64) C(63) H(21) 107.8 no
C(64) C(63) H(22) 107.7 no
H(21) C(63) H(22) 109.5 no
C(63) C(64) H(29) 109.5 no
C(63) C(64) H(30) 109.5 no
C(63) C(64) H(31) 109.5 no
H(29) C(64) H(30) 109.5 no
H(29) C(64) H(31) 109.5 no
H(30) C(64) H(31) 109.5 no
N(6) C(65) C(66) 114.7(7) ?
N(6) C(65) H(27) 108.1 no
N(6) C(65) H(28) 108.2 no
C(66) C(65) H(27) 108.2 no
C(66) C(65) H(28) 108.1 no
H(27) C(65) H(28) 109.5 no
C(65) C(66) H(38) 109.5 no
C(65) C(66) H(39) 109.5 no
C(65) C(66) H(40) 109.5 no
H(38) C(66) H(39) 109.5 no
H(38) C(66) H(40) 109.5 no
H(39) C(66) H(40) 109.5 no
N(6) C(67) C(68) 115.7(7) ?
N(6) C(67) H(25) 107.9 no
N(6) C(67) H(26) 107.9 no
C(68) C(67) H(25) 107.9 no
C(68) C(67) H(26) 107.9 no
H(25) C(67) H(26) 109.5 no
C(67) C(68) H(35) 109.5 no
C(67) C(68) H(36) 109.5 no
C(67) C(68) H(37) 109.5 no
H(35) C(68) H(36) 109.5 no
H(35) C(68) H(37) 109.5 no
H(36) C(68) H(37) 109.5 no

loop_
_geom_bond_atom_site_label_1
_geom_bond_atom_site_label_2
_geom_bond_distance
_geom_bond_publ_flag
Fe(1) Cl(1) 2.357(2) ?
Fe(1) N(1) 1.885(5) ?
Fe(1) N(2) 1.902(5) ?
Fe(1) N(3) 1.906(5) ?
Fe(1) N(4) 1.901(5) ?
Cl(2) C(11) 1.731(6) ?
Cl(3) C(12) 1.754(7) ?
O(1) C(1) 1.225(7) ?
O(2) C(3) 1.250(7) ?
O(3) C(5) 1.243(8) ?
O(4) C(7) 1.226(7) ?
O(5) H(61) 1.03 no
O(5) H(62) 0.73 no
N(1) C(1) 1.351(8) ?
N(1) C(9) 1.411(7) ?
N(2) C(2) 1.499(8) ?
N(2) C(3) 1.318(8) ?
N(3) C(5) 1.336(8) ?
N(3) C(6) 1.489(7) ?
N(4) C(7) 1.360(8) ?
N(4) C(8) 1.396(8) ?
N(5) C(51) 1.47(1) ?
N(5) C(53) 1.48(1) ?
N(5) C(55) 1.55(1) ?
N(5) C(57) 1.55(1) ?
N(6) C(61) 1.508(9) ?
N(6) C(63) 1.527(9) ?
N(6) C(65) 1.481(10) ?
N(6) C(67) 1.516(9) ?
C(1) C(2) 1.533(9) ?
C(2) C(14) 1.535(9) ?
C(2) C(15) 1.521(10) ?
C(3) C(4) 1.569(9) ?
C(4) C(5) 1.546(9) ?
C(4) C(16) 1.530(10) ?
C(4) C(17) 1.548(9) ?
C(6) C(7) 1.543(8) ?
C(6) C(18) 1.538(9) ?
C(6) C(19) 1.538(9) ?
C(8) C(9) 1.420(8) ?
C(8) C(13) 1.378(8) ?
C(9) C(10) 1.387(8) ?
C(10) C(11) 1.380(9) ?
C(10) H(1) 0.95 no
C(11) C(12) 1.392(10) ?
C(12) C(13) 1.394(9) ?
C(13) H(2) 0.95 no
C(14) H(3) 0.95 no
C(14) H(4) 0.95 no
C(14) H(5) 0.95 no
C(15) H(6) 0.95 no
C(15) H(7) 0.95 no
C(15) H(8) 0.95 no
C(16) H(9) 0.95 no
C(16) H(10) 0.95 no
C(16) H(11) 0.95 no
C(17) H(12) 0.95 no
C(17) H(13) 0.95 no
C(17) H(14) 0.95 no
C(18) H(15) 0.95 no
C(18) H(16) 0.95 no
C(18) H(17) 0.95 no
C(19) H(18) 0.95 no
C(19) H(19) 0.95 no
C(19) H(20) 0.95 no
C(51) C(52) 1.64(2) ?
C(51) H(45) 0.95 no
C(51) H(46) 0.95 no
C(52) H(53) 0.95 no
C(52) H(54) 0.95 no
C(52) H(55) 0.95 no
C(53) C(54) 1.69(2) ?
C(53) H(56) 0.95 no
C(53) H(57) 0.95 no
C(54) H(58) 0.95 no
C(54) H(59) 0.95 no
C(54) H(60) 0.95 no
C(55) C(56) 1.52(2) ?
C(55) H(43) 0.95 no
C(55) H(44) 0.95 no
C(56) H(50) 0.95 no
C(56) H(51) 0.95 no
C(56) H(52) 0.95 no
C(57) C(58) 1.44(2) ?
C(57) H(41) 0.95 no
C(57) H(42) 0.95 no
C(58) H(47) 0.95 no
C(58) H(48) 0.95 no
C(58) H(49) 0.95 no
C(61) C(62) 1.49(1) ?
C(61) H(23) 0.95 no
C(61) H(24) 0.95 no
C(62) H(32) 0.95 no
C(62) H(33) 0.95 no
C(62) H(34) 0.95 no
C(63) C(64) 1.49(1) ?
C(63) H(21) 0.95 no
C(63) H(22) 0.95 no
C(64) H(29) 0.95 no
C(64) H(30) 0.95 no
C(64) H(31) 0.95 no
C(65) C(66) 1.57(1) ?
C(65) H(27) 0.95 no
C(65) H(28) 0.95 no
C(66) H(38) 0.95 no
C(66) H(39) 0.95 no
C(66) H(40) 0.95 no
C(67) C(68) 1.48(1) ?
C(67) H(25) 0.95 no
C(67) H(26) 0.95 no
C(68) H(35) 0.95 no
C(68) H(36) 0.95 no
C(68) H(37) 0.95 no

loop_
_geom_contact_atom_site_label_1
_geom_contact_atom_site_label_2
_geom_contact_distance
_geom_contact_site_symmetry_2
_geom_contact_publ_flag
O(1) C(55) 3.08(1) 3_656 no
O(1) C(54) 3.29(1) 3_656 no
O(1) C(56) 3.34(1) 3_656 no
O(2) O(5) 2.814(8) 4_554 no
O(3) O(5) 2.908(8) 3_566 no
O(4) C(63) 3.168(9) . no
O(4) C(64) 3.42(1) . no
O(5) C(56) 3.58(1) 1_455 no
C(8) C(54) 3.57(2) . no
C(9) C(54) 3.45(1) . no
C(12) C(55) 3.60(1) 1_455 no
C(16) C(68) 3.58(1) 3_566 no

loop_
_geom_torsion_atom_site_label_1
_geom_torsion_atom_site_label_2
_geom_torsion_atom_site_label_3
_geom_torsion_atom_site_label_4
_geom_torsion
_geom_torsion_publ_flag
Fe(1) N(1) C(1) O(1) -177.9(6) no
Fe(1) N(1) C(1) C(2) 2.9(7) no
Fe(1) N(1) C(9) C(8) -13.0(6) no
Fe(1) N(1) C(9) C(10) 172.2(5) no
Fe(1) N(2) C(2) C(1) -12.3(6) no
Fe(1) N(2) C(2) C(14) 103.2(5) no
Fe(1) N(2) C(2) C(15) -130.7(5) no
Fe(1) N(2) C(3) O(2) -172.0(6) no
Fe(1) N(2) C(3) C(4) 5.8(9) no
Fe(1) N(3) C(5) O(3) 163.6(6) no
Fe(1) N(3) C(5) C(4) -16.5(8) no
Fe(1) N(3) C(6) C(7) 22.8(6) no
Fe(1) N(3) C(6) C(18) -92.4(5) no
Fe(1) N(3) C(6) C(19) 142.5(5) no
Fe(1) N(4) C(7) O(4) -177.1(6) no
Fe(1) N(4) C(7) C(6) 3.4(7) no
Fe(1) N(4) C(8) C(9) 4.6(6) no
Fe(1) N(4) C(8) C(13) -176.5(5) no
Cl(1) Fe(1) N(1) C(1) 96.2(5) no
Cl(1) Fe(1) N(1) C(9) -90.4(4) no
Cl(1) Fe(1) N(2) C(2) -89.6(4) no
Cl(1) Fe(1) N(2) C(3) 80.5(5) no
Cl(1) Fe(1) N(3) C(5) -76.6(5) no
Cl(1) Fe(1) N(3) C(6) 85.4(4) no
Cl(1) Fe(1) N(4) C(7) -94.1(4) no
Cl(1) Fe(1) N(4) C(8) 91.3(4) no
Cl(2) C(11) C(10) C(9) -178.4(5) no
Cl(2) C(11) C(12) Cl(3) 1.1(9) no
Cl(2) C(11) C(12) C(13) 179.4(6) no
Cl(3) C(12) C(11) C(10) -178.4(5) no
Cl(3) C(12) C(13) C(8) 178.0(5) no
O(1) C(1) N(1) C(9) 9.4(11) no
O(1) C(1) C(2) N(2) -173.3(6) no
O(1) C(1) C(2) C(14) 67.5(8) no
O(1) C(1) C(2) C(15) -51.3(9) no
O(2) C(3) N(2) C(2) -2.4(10) no
O(2) C(3) C(4) C(5) -164.5(6) no
O(2) C(3) C(4) C(16) 75.4(8) no
O(2) C(3) C(4) C(17) -40.9(8) no
O(3) C(5) N(3) C(6) 2.5(10) no
O(3) C(5) C(4) C(3) 168.2(6) no
O(3) C(5) C(4) C(16) -72.3(8) no
O(3) C(5) C(4) C(17) 44.4(8) no
O(4) C(7) N(4) C(8) -3.0(11) no
O(4) C(7) C(6) N(3) 164.0(6) no
O(4) C(7) C(6) C(18) -78.0(8) no
O(4) C(7) C(6) C(19) 40.7(9) no
N(1) Fe(1) N(2) C(2) 11.4(4) no
N(1) Fe(1) N(2) C(3) -178.5(5) no
N(1) Fe(1) N(3) C(5) 121.8(6) no
N(1) Fe(1) N(3) C(6) -76.2(6) no
N(1) Fe(1) N(4) C(7) 165.4(5) no
N(1) Fe(1) N(4) C(8) -9.3(4) no
N(1) C(1) C(2) N(2) 6.0(7) no
N(1) C(1) C(2) C(14) -113.2(7) no
N(1) C(1) C(2) C(15) 127.9(6) no
N(1) C(9) C(8) N(4) 5.1(7) no
N(1) C(9) C(8) C(13) -173.9(6) no
N(1) C(9) C(10) C(11) 172.7(6) no
N(2) Fe(1) N(1) C(1) -8.2(5) no
N(2) Fe(1) N(1) C(9) 165.2(4) no
N(2) Fe(1) N(3) C(5) 30.9(5) no
N(2) Fe(1) N(3) C(6) -167.1(4) no
N(2) Fe(1) N(4) C(7) 101.7(6) no
N(2) Fe(1) N(4) C(8) -73.0(6) no
N(2) C(3) C(4) C(5) 17.5(10) no
N(2) C(3) C(4) C(16) -102.6(7) no
N(2) C(3) C(4) C(17) 141.1(7) no
N(3) Fe(1) N(1) C(1) -102.2(6) no
N(3) Fe(1) N(1) C(9) 71.2(7) no
N(3) Fe(1) N(2) C(2) 164.8(4) no
N(3) Fe(1) N(2) C(3) -25.2(6) no
N(3) Fe(1) N(4) C(7) 7.9(5) no
N(3) Fe(1) N(4) C(8) -166.7(4) no
N(3) C(5) C(4) C(3) -11.7(10) no
N(3) C(5) C(4) C(16) 107.8(7) no
N(3) C(5) C(4) C(17) -135.4(6) no
N(3) C(6) C(7) N(4) -16.5(7) no
N(4) Fe(1) N(1) C(1) -161.1(5) no
N(4) Fe(1) N(1) C(9) 12.3(4) no
N(4) Fe(1) N(2) C(2) 74.6(6) no
N(4) Fe(1) N(2) C(3) -115.3(6) no
N(4) Fe(1) N(3) C(5) -179.7(5) no
N(4) Fe(1) N(3) C(6) -17.7(4) no
N(4) C(7) C(6) C(18) 101.5(6) no
N(4) C(7) C(6) C(19) -139.8(6) no
N(4) C(8) C(9) C(10) -179.6(5) no
N(4) C(8) C(13) C(12) -179.2(6) no
C(1) N(1) C(9) C(8) 160.0(6) no
C(1) N(1) C(9) C(10) -14.9(10) no
C(1) C(2) N(2) C(3) 177.0(5) no
C(2) N(2) C(3) C(4) 175.4(6) no
C(2) C(1) N(1) C(9) -169.9(5) no
C(3) N(2) C(2) C(14) -67.6(8) no
C(3) N(2) C(2) C(15) 58.6(8) no
C(4) C(5) N(3) C(6) -177.6(5) no
C(5) N(3) C(6) C(7) -174.2(5) no
C(5) N(3) C(6) C(18) 70.7(7) no
C(5) N(3) C(6) C(19) -54.5(8) no
C(6) C(7) N(4) C(8) 177.5(5) no
C(7) N(4) C(8) C(9) -169.5(6) no
C(7) N(4) C(8) C(13) 9.4(10) no
C(8) C(9) C(10) C(11) -1.7(9) no
C(8) C(13) C(12) C(11) -0.3(11) no
C(9) C(8) C(13) C(12) -0.3(10) no
C(9) C(10) C(11) C(12) 1.1(10) no
C(10) C(9) C(8) C(13) 1.3(9) no
C(10) C(11) C(12) C(13) -0.0(11) no
C(51) N(5) C(53) C(54) 43.2(14) no
C(51) N(5) C(55) C(56) -172.2(9) no
C(51) N(5) C(57) C(58) -57.3(13) no
C(52) C(51) N(5) C(53) 67.5(12) no
C(52) C(51) N(5) C(55) -175.0(8) no
C(52) C(51) N(5) C(57) -59.4(11) no
C(53) N(5) C(55) C(56) -47.0(13) no
C(53) N(5) C(57) C(58) 170.3(12) no
C(54) C(53) N(5) C(55) -73.6(13) no
C(54) C(53) N(5) C(57) 174.0(11) no
C(55) N(5) C(57) C(58) 57.6(12) no
C(56) C(55) N(5) C(57) 65.9(11) no
C(61) N(6) C(63) C(64) -62.7(9) no
C(61) N(6) C(65) C(66) 60.1(10) no
C(61) N(6) C(67) C(68) 175.6(8) no
C(62) C(61) N(6) C(63) -61.0(10) no
C(62) C(61) N(6) C(65) 56.3(10) no
C(62) C(61) N(6) C(67) -179.2(8) no
C(63) N(6) C(65) C(66) 179.5(8) no
C(63) N(6) C(67) C(68) 56.8(9) no
C(64) C(63) N(6) C(65) 176.6(8) no
C(64) C(63) N(6) C(67) 55.1(9) no
C(65) N(6) C(67) C(68) -60.6(10) no
C(66) C(65) N(6) C(67) -61.8(10) no
